data_2001939
loop_
_publ_author_name
'Field, L. D.'
'Hambley, T. W.'
'Yau, B. C. K.'

_publ_section_title
;
 Structure of
 <i>trans</i>-bis[1,2-bis(dimethylphosphino)ethane]dibromoiron(II)
;
_journal_issue 2
_journal_name_full 'Acta Crystallographica Section C'
_journal_page_first 224
_journal_page_last 226
_journal_paper_doi 10.1107/S0108270192004992
_journal_volume 49
_journal_year 1993
_chemical_formula_sum 'C12 H32 Br2 Fe P4'
_chemical_formula_weight 515.94
_space_group_IT_number 14
_space_group_name_Hall '-P 2yn'
_space_group_name_H-M_alt 'P 1 21/n 1'
_symmetry_cell_setting monoclinic
_symmetry_space_group_name_H-M 'P 1 21/n 1'
_cell_angle_alpha 90
_cell_angle_beta 91.320(10)
_cell_angle_gamma 90
_cell_formula_units_Z 2
_cell_length_a 8.739(2)
_cell_length_b 12.743(2)
_cell_length_c 9.5330(10)
_cell_volume 1061.3(3)
_diffrn_radiation_type Mo
_diffrn_radiation_wavelength 0.71069
_exptl_absorpt_coefficient_mu 4.556
_exptl_crystal_density_diffrn 1.615
_exptl_crystal_F_000 520
_cod_data_source_file hl1006.cif
_cod_data_source_block hl1006_structure_1_of_1
_cod_original_cell_volume 1061.2
_cod_original_sg_symbol_H-M 'P 21/n'
_cod_original_formula_sum 'C12 H32 Br2 Fe1 P4'
_cod_database_code 2001939

loop_
_space_group_symop_id
_space_group_symop_operation_xyz
1 x,y,z
2 -x+1/2,y+1/2,-z+1/2
3 -x,-y,-z
4 x+1/2,-y+1/2,z+1/2

loop_
_atom_site_label
_atom_site_fract_x
_atom_site_fract_y
_atom_site_fract_z
_atom_site_U_iso_or_equiv
Fe(1) .5000 .5000 .5000 0.035
Br(1) .30120(10) .36920(10) .56350(10) 0.063
P(1) .6188(3) .3763(2) .3767(2) 0.059
P(2) .3635(3) .5339(2) .3047(2) 0.070
C(1) .6137(19) .2384(8) .4323(14) 0.152
C(2) .8067(18) .3863(14) .330(3) 0.346
C(3) .531(3) .3591(19) .2058(14) 0.256
C(4) .1636(15) .5233(14) .291(2) 0.238
C(5) .3952(13) .6516(8) .2035(9) 0.089
C(6) .418(3) .4313(11) .1696(16) 0.192
H(1A) .512(2) .2210(10) .4620(10) ?
H(1B) .686(2) .2280(10) .5100(10) ?
H(1C) .641(2) .1940(10) .3540(10) ?
H(2A) .871(2) .3960(10) .413(3) ?
H(2B) .819(2) .4460(10) .268(3) ?
H(2C) .837(2) .3230(10) .282(3) ?
H(3A) .485(3) .290(2) .2020(10) ?
H(3B) .610(3) .364(2) .1370(10) ?
H(4A) .1300(10) .4620(10) .342(2) ?
H(4B) .1330(10) .5170(10) .193(2) ?
H(4C) .1170(10) .5850(10) .331(2) ?
H(5A) .5040(10) .6670(10) .2030(10) ?
H(5B) .3420(10) .7100(10) .2460(10) ?
H(5C) .3570(10) .6410(10) .1080(10) ?
H(6A) .452(3) .4690(10) .087(2) ?
H(6B) .326(3) .3920(10) .146(2) ?

loop_
_geom_angle_atom_site_label_1
_geom_angle_atom_site_label_2
_geom_angle_atom_site_label_3
_geom_angle
P(1) Fe(1) Br(1) 89.50(10)
P(2) Fe(1) P(1) 86.80(10)
C(1) P(1) Fe(1) 120.6(4)
C(2) P(1) C(1) 100.2(9)
C(3) P(1) C(1) 97.6(9)
C(5) P(2) Fe(1) 121.4(3)
C(6) P(2) Fe(1) 107.2(5)
C(6) P(2) C(5) 99.5(6)
C(6) C(3) P(1) 115.6(12)
P(2) Fe(1) Br(1) 88.30(10)
C(2) P(1) Fe(1) 122.9(5)
C(3) P(1) Fe(1) 111.6(6)
C(3) P(1) C(2) 99.5(12)
C(4) P(2) Fe(1) 124.0(6)
C(5) P(2) C(4) 100.9(6)
C(6) P(2) C(4) 99.2(10)
C(3) C(6) P(2) 118.3(11)

loop_
_geom_bond_atom_site_label_1
_geom_bond_atom_site_label_2
_geom_bond_distance
Br(1) Fe(1) 2.4920(10)
P(2) Fe(1) 2.230(2)
C(2) P(1) 1.717(13)
C(4) P(2) 1.754(12)
C(6) P(2) 1.903(14)
P(1) Fe(1) 2.236(2)
C(1) P(1) 1.836(11)
C(3) P(1) 1.799(14)
C(5) P(2) 1.808(9)
C(6) C(3) 1.387(19)
